data_1531295
loop_
_publ_author_name
'Chen, X.'
'Zhu, L.-P.'
'Yamanaka, S.'

_publ_section_title
;
 High-pressure synthesis and structural characterization of three new
 polyphosphides, alpha-(Sr P3), Ba P8 and La P5
;
_journal_name_full 'Journal of Solid State Chemistry'
_journal_page_first 449
_journal_page_last 455
_journal_volume 173
_journal_year 2003
_chemical_formula_sum 'P3 Sr'
_chemical_name_systematic 'Sr P3'
_space_group_IT_number 12
_symmetry_space_group_name_Hall '-C 2y'
_symmetry_space_group_name_H-M 'C 1 2/m 1'
_cell_angle_alpha 90
_cell_angle_beta 113.45
_cell_angle_gamma 90
_cell_formula_units_Z 4
_cell_length_a 9.199
_cell_length_b 7.288
_cell_length_c 5.69
_cell_volume 349.964
_citation_journal_id_ASTM JSSCBI
_cod_data_source_file Chen_JSSCBI_2003_1612.cif
_cod_data_source_block P3Sr1
_cod_original_cell_volume 349.9642
_cod_original_formula_sum 'P3 Sr1'
_cod_database_code 1531295

loop_
_symmetry_equiv_pos_as_xyz
x,y,z
-x,y,-z
-x,-y,-z
x,-y,z
x+1/2,y+1/2,z
-x+1/2,y+1/2,-z
-x+1/2,-y+1/2,-z
x+1/2,-y+1/2,z

loop_
_atom_site_label
_atom_site_type_symbol
_atom_site_fract_x
_atom_site_fract_y
_atom_site_fract_z
_atom_site_occupancy
_atom_site_U_iso_or_equiv
P2 P 0.0105 0 0.3094 1 0.0
Sr1 Sr 0.3382 0 0.1477 1 0.0
P1 P 0.1404 0.256 0.3205 1 0.0
